data_4332977
loop_
_publ_author_name
'Ca\~nadillas-Delgado, Laura'
'Pas\'an, Jorge'
'Fabelo, Oscar'
'Hern\'andez-Molina, Mar\'ia'
'Lloret, Francesc'
'Julve, Miguel'
'Ruiz-P\'erez, Catalina'

_publ_section_title
;
 Two- and Three-Dimensional Networks of Gadolinium(III) with Dicarboxylate
 Ligands:&#x00A0; Synthesis, Crystal Structure, and Magnetic Properties
;
_journal_issue 26
_journal_name_full 'Inorganic Chemistry'
_journal_page_first 10585
_journal_page_last 10594
_journal_paper_doi 10.1021/ic061173d
_journal_volume 45
_journal_year 2006
_chemical_formula_sum 'C9 H18 Gd2 O18'
_chemical_formula_weight 728.73
_chemical_name_systematic
; 
 ? 
;
_space_group_IT_number 9
_symmetry_cell_setting monoclinic
_symmetry_Int_Tables_number 9
_symmetry_space_group_name_Hall 'I -2ya'
_symmetry_space_group_name_H-M 'I 1 a 1'
_atom_sites_solution_hydrogens geom
_atom_sites_solution_primary direct
_atom_sites_solution_secondary difmap
_audit_creation_method SHELXL-97
_cell_angle_alpha 90.00
_cell_angle_beta 91.850(3)
_cell_angle_gamma 90.00
_cell_formula_units_Z 4
_cell_length_a 11.0319(18)
_cell_length_b 12.254(2)
_cell_length_c 13.453(2)
_cell_measurement_temperature 173(2)
_cell_volume 1817.7(5)
_diffrn_ambient_temperature 293(2)
_diffrn_detector 'CCD plate'
_diffrn_detector_area_resol_mean 9
_diffrn_measured_fraction_theta_full 0.998
_diffrn_measured_fraction_theta_max 0.998
_diffrn_measurement_device '95mm CCD camera on \k-goniostat'
_diffrn_measurement_device_type KappaCCD
_diffrn_measurement_method 'CCD rotation images, thick slices'
_diffrn_radiation_monochromator 'horizonally mounted graphite crystal'
_diffrn_radiation_probe x-ray
_diffrn_radiation_source 'fine-focus sealed tube'
_diffrn_radiation_type MoK\a
_diffrn_radiation_wavelength 0.71069
_diffrn_reflns_av_R_equivalents 0.0377
_diffrn_reflns_av_sigmaI/netI 0.0620
_diffrn_reflns_limit_h_max 14
_diffrn_reflns_limit_h_min -13
_diffrn_reflns_limit_k_max 11
_diffrn_reflns_limit_k_min -15
_diffrn_reflns_limit_l_max 17
_diffrn_reflns_limit_l_min -15
_diffrn_reflns_number 4774
_diffrn_reflns_theta_full 27.51
_diffrn_reflns_theta_max 27.51
_diffrn_reflns_theta_min 2.25
_diffrn_source 'Enraf Nonius FR590'
_exptl_absorpt_coefficient_mu 7.328
_exptl_absorpt_correction_type sadabs
_exptl_crystal_colour colorless
_exptl_crystal_density_diffrn 2.663
_exptl_crystal_density_method 'not measured'
_exptl_crystal_description needle
_exptl_crystal_F_000 1376
_exptl_crystal_size_max 0.10
_exptl_crystal_size_mid 0.04
_exptl_crystal_size_min 0.02
_refine_diff_density_max 1.416
_refine_diff_density_min -1.152
_refine_diff_density_rms 0.202
_refine_ls_abs_structure_details 'Flack H D (1983), Acta Cryst. A39, 876-881'
_refine_ls_abs_structure_Flack 0.38(4)
_refine_ls_extinction_coef 0.00081(5)
_refine_ls_extinction_expression Fc^*^=kFc[1+0.001xFc^2^\l^3^/sin(2\q)]^-1/4^
_refine_ls_extinction_method SHELXL
_refine_ls_goodness_of_fit_ref 0.916
_refine_ls_hydrogen_treatment mixed
_refine_ls_matrix_type fullcycle
_refine_ls_number_parameters 336
_refine_ls_number_reflns 3220
_refine_ls_number_restraints 56
_refine_ls_restrained_S_all 0.908
_refine_ls_R_factor_all 0.0291
_refine_ls_R_factor_gt 0.0271
_refine_ls_shift/su_max 0.532
_refine_ls_shift/su_mean 0.108
_refine_ls_structure_factor_coef Fsqd
_refine_ls_weighting_details 'calc w=1/[\s^2^(Fo^2^)+(0.0189P)^2^+0.0000P] where P=(Fo^2^+2Fc^2^)/3'
_refine_ls_weighting_scheme calc
_refine_ls_wR_factor_gt 0.0619
_refine_ls_wR_factor_ref 0.0623
_reflns_number_gt 2874
_reflns_number_total 3220
_reflns_threshold_expression >2sigma(I)
_cod_data_source_file ic061173dsup2.cif
_cod_data_source_block compound2(173K)
_cod_depositor_comments
;
The following automatic conversions were performed:

'_symmetry_cell_setting' value 'Monoclinic' changed to 'monoclinic'
according to /home/saulius/struct/CIF-dictionaries/cif_core.dic
dictionary named 'cif_core.dic' version 2.4.2 from 2011-04-26.

Automatic conversion script
Id: cif_fix_values 1891 2012-01-12 08:04:46Z andrius 
;
_cod_original_sg_symbol_H-M Ia
_cod_database_code 4332977

loop_
_symmetry_equiv_pos_as_xyz
'x, y, z'
'x+1/2, -y, z'
'x+1/2, y+1/2, z+1/2'
'x+1, -y+1/2, z+1/2'

loop_
_atom_site_label
_atom_site_type_symbol
_atom_site_fract_x
_atom_site_fract_y
_atom_site_fract_z
_atom_site_U_iso_or_equiv
_atom_site_adp_type
_atom_site_occupancy
_atom_site_symmetry_multiplicity
_atom_site_calc_flag
_atom_site_refinement_flags
_atom_site_disorder_assembly
_atom_site_disorder_group
Gd1 Gd 0.19446(4) 0.14587(3) 0.24557(3) 0.00790(15) Uani 1 1 d . . 1
O1 O 0.4002(6) 0.1438(4) 0.2913(5) 0.0154(14) Uani 1 1 d . . 1
O2 O 0.5943(6) 0.1872(4) 0.3312(5) 0.0173(15) Uani 1 1 d . . 1
O3 O 0.2741(6) 0.3259(4) 0.2259(5) 0.0109(13) Uani 1 1 d . . 1
O4 O 0.3743(6) 0.4833(4) 0.2454(5) 0.0158(15) Uani 1 1 d . . 1
C1 C 0.4837(8) 0.2128(6) 0.3186(6) 0.0091(17) Uani 1 1 d U . 1
C2 C 0.4547(10) 0.3322(8) 0.3344(9) 0.010(2) Uani 1 1 d U . 1
H1 H 0.390(9) 0.342(6) 0.436(7) 0.00(2) Uiso 1 1 d . A 1
H2 H 0.443(11) 0.346(8) 0.368(9) 0.02(4) Uiso 1 1 d . B 1
C3 C 0.3582(8) 0.3806(6) 0.2639(7) 0.0107(17) Uani 1 1 d U . 1
O9 O 0.0425(11) 0.2932(7) 0.2971(9) 0.011(3) Uani 1 1 d . . 1
O10 O 0.1849(12) 0.2491(7) 0.4070(9) 0.014(3) Uani 1 1 d . . 1
O11 O 0.0463(11) 0.2964(7) 0.6196(9) 0.010(3) Uani 1 1 d . . 1
O12 O -0.0956(12) 0.2458(6) 0.5088(9) 0.011(3) Uani 1 1 d . . 1
C7 C 0.0961(15) 0.3041(9) 0.3827(12) 0.009(3) Uani 1 1 d U . 1
C8 C 0.040(2) 0.3822(5) 0.4580(16) 0.0112(14) Uani 1 1 d U . 1
H5 H 0.103(9) 0.423(7) 0.496(8) 0.00(3) Uiso 1 1 d . C 1
H6 H -0.048(11) 0.438(9) 0.430(10) 0.04(4) Uiso 1 1 d . D 1
C9 C -0.0047(16) 0.3064(9) 0.5358(13) 0.012(3) Uani 1 1 d U . 1
O1W O 0.3035(6) 0.1733(5) 0.0854(5) 0.0155(14) Uani 1 1 d . . 1
H11 H 0.396(10) 0.246(8) 0.100(8) 0.04(3) Uiso 1 1 d . E 1
H12 H 0.257(8) 0.206(6) 0.034(7) 0.00(2) Uiso 1 1 d . F 1
O2W O -0.0032(6) 0.0666(6) 0.2902(5) 0.0171(15) Uani 1 1 d . . 1
H21 H -0.044(8) 0.093(7) 0.253(7) 0.00(3) Uiso 1 1 d . G 1
H22 H -0.013(11) -0.002(8) 0.269(8) 0.03(3) Uiso 1 1 d . H 1
O3W O 0.2138(9) 0.0093(6) 0.3724(6) 0.0163(17) Uani 1 1 d . . 1
H31 H 0.170(11) -0.060(10) 0.342(9) 0.06(4) Uiso 1 1 d . I 1
H32 H 0.247(12) -0.007(9) 0.399(10) 0.02(5) Uiso 1 1 d . J 1
Gd2 Gd -0.10991(4) 0.34946(3) 0.17421(3) 0.00772(15) Uani 1 1 d . K 2
O5 O -0.3188(6) 0.3584(4) 0.1190(5) 0.0133(14) Uani 1 1 d . K 2
O6 O -0.5069(6) 0.3224(4) 0.0827(5) 0.0129(13) Uani 1 1 d . K 2
O7 O -0.1917(5) 0.1664(4) 0.1846(4) 0.0100(13) Uani 1 1 d . K 2
O8 O -0.3000(6) 0.0183(4) 0.1620(5) 0.0162(14) Uani 1 1 d . K 2
C4 C -0.3994(8) 0.2943(6) 0.0960(7) 0.0102(17) Uani 1 1 d U K 2
C5 C -0.3682(10) 0.1749(7) 0.0752(8) 0.0147(19) Uani 1 1 d U K 2
H3 H -0.342(8) 0.170(6) 0.026(7) 0.00(2) Uiso 1 1 d . L 2
H4 H -0.438(8) 0.131(6) 0.051(6) 0.00(2) Uiso 1 1 d . M 2
C6 C -0.2821(8) 0.1152(6) 0.1475(6) 0.0096(17) Uani 1 1 d U K 2
O4W O -0.2166(7) 0.3238(6) 0.3329(6) 0.0156(15) Uani 1 1 d . K 2
H41 H -0.163(12) 0.313(9) 0.367(9) 0.02(4) Uiso 1 1 d . N 2
H42 H -0.19(3) 0.366(18) 0.35(2) 0.20(14) Uiso 1 1 d . O 2
O5W O 0.0866(6) 0.4285(5) 0.1350(5) 0.0184(15) Uani 1 1 d . K 2
H51 H 0.175(9) 0.413(7) 0.158(7) 0.01(2) Uiso 1 1 d . P 2
H52 H 0.116(8) 0.482(6) 0.113(6) 0.00(2) Uiso 1 1 d . Q 2
O6W O -0.1144(7) 0.4844(6) 0.0254(6) 0.0173(16) Uani 1 1 d . K 2
H61 H -0.087(9) 0.542(8) 0.034(7) 0.02(3) Uiso 1 1 d . R 2
H62 H -0.090(10) 0.476(8) -0.019(8) 0.01(4) Uiso 1 1 d . S 2

loop_
_atom_site_aniso_label
_atom_site_aniso_U_11
_atom_site_aniso_U_22
_atom_site_aniso_U_33
_atom_site_aniso_U_23
_atom_site_aniso_U_13
_atom_site_aniso_U_12
Gd1 0.0062(3) 0.0091(2) 0.0084(2) 0.00015(16) 0.00058(16) -0.00034(17)
O1 0.009(4) 0.016(3) 0.020(4) -0.004(2) -0.008(3) -0.003(2)
O2 0.008(4) 0.011(3) 0.033(4) 0.003(3) -0.002(3) 0.003(2)
O3 0.014(4) 0.006(3) 0.013(3) -0.006(2) 0.004(3) 0.000(2)
O4 0.016(4) 0.006(3) 0.025(4) 0.005(2) 0.002(3) -0.001(2)
C1 0.0089(19) 0.0096(18) 0.0089(19) 0.0007(10) 0.0008(10) -0.0003(10)
C2 0.010(2) 0.010(2) 0.010(2) 0.0001(10) 0.0004(10) -0.0001(10)
C3 0.011(2) 0.0111(19) 0.0104(19) 0.0003(10) 0.0013(10) 0.0001(10)
O9 0.013(7) 0.018(4) 0.003(6) 0.001(3) 0.007(5) 0.000(4)
O10 0.008(8) 0.022(5) 0.013(7) 0.002(4) -0.001(6) 0.001(4)
O11 0.007(7) 0.013(4) 0.011(7) 0.005(3) -0.001(5) 0.000(4)
O12 0.012(8) 0.016(4) 0.005(6) 0.000(3) 0.000(5) -0.005(4)
C7 0.009(3) 0.009(3) 0.009(3) 0.0004(10) 0.0008(10) -0.0006(10)
C8 0.0113(17) 0.0115(16) 0.0110(16) 0.0000(10) 0.0009(10) -0.0002(10)
C9 0.012(3) 0.012(3) 0.012(3) -0.0008(10) 0.0009(10) 0.0006(10)
O1W 0.016(4) 0.019(3) 0.011(4) -0.003(3) -0.001(3) 0.004(3)
O2W 0.010(4) 0.017(3) 0.024(4) 0.006(3) -0.004(3) -0.003(3)
O3W 0.022(5) 0.017(3) 0.010(4) 0.007(3) -0.007(4) -0.008(3)
Gd2 0.0068(3) 0.00852(19) 0.0078(2) -0.00022(16) 0.00057(16) 0.00038(16)
O5 0.016(4) 0.012(3) 0.012(3) 0.007(2) 0.002(3) 0.006(2)
O6 0.010(4) 0.016(3) 0.012(4) 0.002(2) -0.001(3) -0.002(2)
O7 0.010(3) 0.010(3) 0.010(3) -0.001(2) -0.001(3) -0.001(2)
O8 0.024(4) 0.011(3) 0.013(4) 0.004(2) -0.004(3) 0.000(2)
C4 0.0099(19) 0.0106(18) 0.0099(19) 0.0005(10) 0.0009(10) -0.0001(10)
C5 0.015(2) 0.015(2) 0.015(2) 0.0002(10) 0.0003(10) -0.0002(10)
C6 0.0095(19) 0.0100(18) 0.0093(19) 0.0000(10) 0.0013(10) -0.0003(10)
O4W 0.009(4) 0.022(3) 0.016(4) 0.001(3) 0.002(3) -0.008(3)
O5W 0.015(4) 0.011(3) 0.029(4) 0.015(3) -0.001(3) 0.000(3)
O6W 0.020(4) 0.020(4) 0.013(4) 0.004(3) 0.005(3) -0.005(3)

loop_
_atom_type_symbol
_atom_type_description
_atom_type_scat_dispersion_real
_atom_type_scat_dispersion_imag
_atom_type_scat_source
C C 0.0033 0.0016 'International Tables Vol C Tables 4.2.6.8 and 6.1.1.4'
H H 0.0000 0.0000 'International Tables Vol C Tables 4.2.6.8 and 6.1.1.4'
O O 0.0106 0.0060 'International Tables Vol C Tables 4.2.6.8 and 6.1.1.4'
Gd Gd -0.1653 3.9035 'International Tables Vol C Tables 4.2.6.8 and 6.1.1.4'

loop_
_geom_angle_atom_site_label_1
_geom_angle_atom_site_label_2
_geom_angle_atom_site_label_3
_geom_angle
_geom_angle_site_symmetry_1
_geom_angle_site_symmetry_3
O1 Gd1 O3 71.4(2) . .
O1 Gd1 O3W 75.0(3) . .
O3 Gd1 O3W 134.3(3) . .
O1 Gd1 O11 144.8(3) . 4_454
O3 Gd1 O11 84.0(3) . 4_454
O3W Gd1 O11 138.2(3) . 4_454
O1 Gd1 O2W 142.0(2) . .
O3 Gd1 O2W 135.8(2) . .
O3W Gd1 O2W 67.2(3) . .
O11 Gd1 O2W 72.8(3) 4_454 .
O1 Gd1 O10 81.1(3) . .
O3 Gd1 O10 70.0(3) . .
O3W Gd1 O10 75.0(3) . .
O11 Gd1 O10 114.2(4) 4_454 .
O2W Gd1 O10 85.8(3) . .
O1 Gd1 O1W 74.9(2) . .
O3 Gd1 O1W 66.16(19) . .
O3W Gd1 O1W 131.9(3) . .
O11 Gd1 O1W 72.1(3) 4_454 .
O2W Gd1 O1W 134.9(2) . .
O10 Gd1 O1W 134.7(3) . .
O1 Gd1 O9 125.0(3) . .
O3 Gd1 O9 68.2(3) . .
O3W Gd1 O9 110.0(3) . .
O11 Gd1 O9 63.4(3) 4_454 .
O2W Gd1 O9 67.9(3) . .
O10 Gd1 O9 50.9(4) . .
O1W Gd1 O9 118.0(3) . .
O1 Gd1 C7 102.7(4) . .
O3 Gd1 C7 66.5(3) . .
O3W Gd1 C7 92.3(4) . .
O11 Gd1 C7 89.5(4) 4_454 .
O2W Gd1 C7 76.0(3) . .
O10 Gd1 C7 24.8(4) . .
O1W Gd1 C7 130.5(3) . .
O9 Gd1 C7 26.2(4) . .
C1 O1 Gd1 138.1(5) . .
C3 O3 Gd1 136.5(6) . .
O2 C1 O1 123.3(7) . .
O2 C1 C2 115.3(8) . .
O1 C1 C2 121.3(8) . .
C1 C2 C3 115.8(9) . .
O3 C3 O4 123.4(8) . .
O3 C3 C2 123.0(8) . .
O4 C3 C2 113.6(8) . .
C7 O9 Gd1 91.7(8) . .
C7 O10 Gd1 95.8(10) . .
C9 O11 Gd1 151.2(9) . 4_455
O10 C7 O9 121.5(13) . .
O10 C7 C8 120.1(16) . .
O9 C7 C8 118.2(14) . .
O10 C7 Gd1 59.4(8) . .
O9 C7 Gd1 62.1(7) . .
C8 C7 Gd1 176.7(9) . .
C9 C8 C7 102.9(5) . .
O11 C9 O12 121.3(13) . .
O11 C9 C8 122.9(15) . .
O12 C9 C8 115.6(16) . .
O5 Gd2 O7 72.81(19) . .
O5 Gd2 O5W 139.8(2) . .
O7 Gd2 O5W 135.5(2) . .
O5 Gd2 O4W 78.2(2) . .
O7 Gd2 O4W 69.3(2) . .
O5W Gd2 O4W 132.9(2) . .
O5 Gd2 O6W 74.8(2) . .
O7 Gd2 O6W 129.5(2) . .
O5W Gd2 O6W 64.9(2) . .
O4W Gd2 O6W 138.1(3) . .
C4 O5 Gd2 137.3(5) . .
C6 O7 Gd2 136.5(5) . .
O5 C4 O6 122.9(7) . .
O5 C4 C5 119.7(8) . .
O6 C4 C5 117.3(8) . .
C6 C5 C4 118.8(8) . .
O8 C6 O7 123.3(8) . .
O8 C6 C5 117.9(8) . .
O7 C6 C5 118.7(7) . .

loop_
_geom_bond_atom_site_label_1
_geom_bond_atom_site_label_2
_geom_bond_distance
_geom_bond_site_symmetry_2
Gd1 O1 2.332(6) .
Gd1 O3 2.392(5) .
Gd1 O3W 2.395(8) .
Gd1 O11 2.422(12) 4_454
Gd1 O2W 2.479(7) .
Gd1 O10 2.519(12) .
Gd1 O1W 2.524(7) .
Gd1 O9 2.574(10) .
Gd1 C7 2.910(14) .
O1 C1 1.296(10) .
O2 C1 1.266(11) .
O3 C3 1.241(10) .
O4 C3 1.296(9) .
C1 C2 1.514(12) .
C2 C3 1.524(15) .
O9 C7 1.285(19) .
O10 C7 1.22(2) .
O11 C9 1.25(2) .
O11 Gd1 2.422(12) 4_455
O12 C9 1.29(2) .
C7 C8 1.54(2) .
C8 C9 1.50(2) .
Gd2 O5 2.401(6) .
Gd2 O7 2.424(5) .
Gd2 O5W 2.447(7) .
Gd2 O4W 2.491(7) .
Gd2 O6W 2.597(7) .
O5 C4 1.219(10) .
O6 C4 1.242(10) .
O7 C6 1.267(10) .
O8 C6 1.220(9) .
C4 C5 1.531(11) .
C5 C6 1.524(13) .
